data_2236632
loop_
_publ_author_name
'Kargar, Hadi'
'Kia, Reza'
'Tahir, Muhammad Nawaz'

_publ_section_title
;
 4-Bromo-2-[(<i>E</i>)-(2-{2-[(2-{[(<i>E</i>)-5-bromo-2-hydroxybenzylidene]amino}phenyl)sulfanyl]ethylsulfanyl}phenyl)iminomethyl]phenol
;
_journal_coeditor_code SU2486
_journal_issue 9
_journal_name_full 'Acta Crystallographica Section E'
_journal_page_first o2635
_journal_paper_doi 10.1107/S1600536812034071
_journal_volume 68
_journal_year 2012
_chemical_formula_iupac 'C28 H22 Br2 N2 O2 S2'
_chemical_formula_moiety 'C28 H22 Br2 N2 O2 S2'
_chemical_formula_sum 'C28 H22 Br2 N2 O2 S2'
_chemical_formula_weight 642.42
_chemical_name_systematic
4-Bromo-2-[(<i>E</i>)-(2-{2-[(2-{[(<i>E</i>)-5-bromo-2-hydroxybenzylidene]amino}phenyl)sulfanyl]ethylsulfanyl}phenyl)iminomethyl]phenol
_space_group_IT_number 14
_symmetry_cell_setting monoclinic
_symmetry_space_group_name_Hall '-P 2ybc'
_symmetry_space_group_name_H-M 'P 1 21/c 1'
_atom_sites_solution_hydrogens geom
_atom_sites_solution_primary direct
_atom_sites_solution_secondary difmap
_audit_creation_method SHELXL-97
_cell_angle_alpha 90.00
_cell_angle_beta 92.444(7)
_cell_angle_gamma 90.00
_cell_formula_units_Z 2
_cell_length_a 13.9124(18)
_cell_length_b 5.4112(7)
_cell_length_c 17.409(2)
_cell_measurement_reflns_used 2098
_cell_measurement_temperature 296(2)
_cell_measurement_theta_max 28.76
_cell_measurement_theta_min 2.47
_cell_volume 1309.4(3)
_computing_cell_refinement 'SAINT (Bruker, 2005)'
_computing_data_collection 'APEX2 (Bruker, 2005)'
_computing_data_reduction 'SAINT (Bruker, 2005)'
_computing_molecular_graphics 'SHELXTL (Sheldrick, 2008)'
_computing_publication_material 'SHELXTL (Sheldrick, 2008) and PLATON (Spek, 2009)'
_computing_structure_refinement 'SHELXL97 (Sheldrick, 2008)'
_computing_structure_solution 'SHELXS97 (Sheldrick, 2008)'
_diffrn_ambient_temperature 296(2)
_diffrn_measured_fraction_theta_full 0.997
_diffrn_measured_fraction_theta_max 0.997
_diffrn_measurement_device_type
;
Bruker SMART APEXII CCD area-detector
;
_diffrn_measurement_method '\f and \w scans'
_diffrn_radiation_monochromator graphite
_diffrn_radiation_source 'fine-focus sealed tube'
_diffrn_radiation_type MoK\a
_diffrn_radiation_wavelength 0.71073
_diffrn_reflns_av_R_equivalents 0.0930
_diffrn_reflns_av_sigmaI/netI 0.1255
_diffrn_reflns_limit_h_max 17
_diffrn_reflns_limit_h_min -17
_diffrn_reflns_limit_k_max 4
_diffrn_reflns_limit_k_min -6
_diffrn_reflns_limit_l_max 22
_diffrn_reflns_limit_l_min -22
_diffrn_reflns_number 10754
_diffrn_reflns_theta_full 27.12
_diffrn_reflns_theta_max 27.12
_diffrn_reflns_theta_min 1.47
_diffrn_standards_number 0
_exptl_absorpt_coefficient_mu 3.284
_exptl_absorpt_correction_T_max 0.6940
_exptl_absorpt_correction_T_min 0.3927
_exptl_absorpt_correction_type multi-scan
_exptl_absorpt_process_details '(<i>SADABS</i>; Bruker, 2005)'
_exptl_crystal_colour light-yellow
_exptl_crystal_density_diffrn 1.629
_exptl_crystal_density_method 'not measured'
_exptl_crystal_description needle
_exptl_crystal_F_000 644
_exptl_crystal_size_max 0.35
_exptl_crystal_size_mid 0.14
_exptl_crystal_size_min 0.12
_refine_diff_density_max 0.378
_refine_diff_density_min -0.546
_refine_ls_extinction_method none
_refine_ls_goodness_of_fit_ref 0.925
_refine_ls_hydrogen_treatment constr
_refine_ls_matrix_type full
_refine_ls_number_parameters 163
_refine_ls_number_reflns 2879
_refine_ls_number_restraints 0
_refine_ls_restrained_S_all 0.925
_refine_ls_R_factor_all 0.1627
_refine_ls_R_factor_gt 0.0524
_refine_ls_shift/su_max 0.001
_refine_ls_shift/su_mean 0.000
_refine_ls_structure_factor_coef Fsqd
_refine_ls_weighting_details 'calc w=1/[\s^2^(Fo^2^)+(0.0347P)^2^] where P=(Fo^2^+2Fc^2^)/3'
_refine_ls_weighting_scheme calc
_refine_ls_wR_factor_gt 0.0803
_refine_ls_wR_factor_ref 0.1057
_reflns_number_gt 1277
_reflns_number_total 2879
_reflns_threshold_expression I>2\s(I)
_cod_data_source_file su2486.cif
_cod_data_source_block I
_cod_original_sg_symbol_H-M 'P 21/c'
_cod_database_code 2236632
_cod_database_fobs_code 2236632

loop_
_symmetry_equiv_pos_as_xyz
'x, y, z'
'-x, y+1/2, -z+1/2'
'-x, -y, -z'
'x, -y-1/2, z-1/2'

loop_
_atom_site_type_symbol
_atom_site_label
_atom_site_fract_x
_atom_site_fract_y
_atom_site_fract_z
_atom_site_U_iso_or_equiv
_atom_site_adp_type
_atom_site_calc_flag
_atom_site_refinement_flags
_atom_site_occupancy
_atom_site_symmetry_multiplicity
Br Br1 0.55873(4) 1.84843(11) 0.63714(3) 0.0707(3) Uani d . 1 1
S S1 0.08346(11) 0.7463(2) 0.57293(8) 0.0622(4) Uani d . 1 1
O O1 0.2265(3) 1.2258(6) 0.51696(19) 0.0684(11) Uani d . 1 1
H H1 0.2092 1.1303 0.5566 0.103 Uiso d R 1 1
N N1 0.2327(3) 0.9977(8) 0.6512(2) 0.0479(10) Uani d . 1 1
C C1 0.2994(4) 1.3675(9) 0.5463(3) 0.0502(13) Uani d . 1 1
C C2 0.3336(4) 1.5574(10) 0.5026(3) 0.0633(16) Uani d . 1 1
H H2 0.3048 1.5889 0.4544 0.076 Uiso calc R 1 1
C C3 0.4094(4) 1.7013(9) 0.5286(3) 0.0577(15) Uani d . 1 1
H H3 0.4322 1.8277 0.4981 0.069 Uiso calc R 1 1
C C4 0.4522(3) 1.6562(9) 0.6015(3) 0.0492(13) Uani d . 1 1
C C5 0.4185(3) 1.4704(9) 0.6453(3) 0.0483(13) Uani d . 1 1
H H5 0.4480 1.4404 0.6934 0.058 Uiso calc R 1 1
C C6 0.3408(3) 1.3230(8) 0.6206(2) 0.0439(12) Uani d . 1 1
C C7 0.3043(4) 1.1325(9) 0.6696(3) 0.0510(13) Uani d . 1 1
H H7 0.3352 1.1076 0.7174 0.061 Uiso calc R 1 1
C C8 0.1967(3) 0.8149(9) 0.7006(3) 0.0436(12) Uani d . 1 1
C C9 0.2299(4) 0.7718(10) 0.7752(3) 0.0672(16) Uani d . 1 1
H H9 0.2797 0.8671 0.7968 0.081 Uiso calc R 1 1
C C10 0.1892(4) 0.5876(10) 0.8175(3) 0.0692(17) Uani d . 1 1
H H10 0.2109 0.5615 0.8681 0.083 Uiso calc R 1 1
C C11 0.1171(4) 0.4423(10) 0.7861(3) 0.0616(15) Uani d . 1 1
H H11 0.0911 0.3157 0.8148 0.074 Uiso calc R 1 1
C C12 0.0836(4) 0.4857(10) 0.7114(3) 0.0595(15) Uani d . 1 1
H H12 0.0338 0.3893 0.6903 0.071 Uiso calc R 1 1
C C13 0.1228(3) 0.6697(9) 0.6678(3) 0.0447(12) Uani d . 1 1
C C14 0.0071(4) 0.4938(9) 0.5431(2) 0.0567(14) Uani d . 1 1
H H14A 0.0368 0.3379 0.5582 0.068 Uiso calc R 1 1
H H14B -0.0543 0.5063 0.5671 0.068 Uiso calc R 1 1

loop_
_atom_site_aniso_label
_atom_site_aniso_U_11
_atom_site_aniso_U_22
_atom_site_aniso_U_33
_atom_site_aniso_U_12
_atom_site_aniso_U_13
_atom_site_aniso_U_23
Br1 0.0767(5) 0.0794(5) 0.0547(4) -0.0273(3) -0.0120(3) 0.0093(3)
S1 0.0652(11) 0.0659(11) 0.0537(9) -0.0180(7) -0.0170(7) -0.0023(7)
O1 0.059(3) 0.091(3) 0.053(2) -0.020(2) -0.0163(19) 0.0036(18)
N1 0.042(3) 0.054(3) 0.047(2) -0.011(2) -0.006(2) -0.007(2)
C1 0.049(3) 0.059(4) 0.042(3) 0.000(3) -0.008(2) -0.008(3)
C2 0.060(4) 0.085(5) 0.043(3) 0.002(3) -0.014(3) 0.016(3)
C3 0.060(4) 0.070(4) 0.042(3) -0.008(3) -0.008(3) 0.010(3)
C4 0.048(3) 0.057(4) 0.042(3) -0.009(3) 0.001(2) -0.003(3)
C5 0.046(4) 0.060(4) 0.038(3) -0.007(3) -0.009(2) 0.003(3)
C6 0.042(3) 0.052(4) 0.037(3) 0.001(3) -0.001(2) 0.003(3)
C7 0.056(4) 0.057(4) 0.039(3) -0.007(3) -0.006(3) 0.003(3)
C8 0.039(3) 0.047(4) 0.045(3) -0.008(3) 0.001(2) -0.001(3)
C9 0.064(4) 0.084(5) 0.052(4) -0.023(3) -0.009(3) 0.007(3)
C10 0.068(5) 0.083(5) 0.056(4) -0.011(3) -0.002(3) 0.013(3)
C11 0.060(4) 0.061(4) 0.064(4) -0.008(3) 0.004(3) 0.013(3)
C12 0.048(4) 0.067(4) 0.062(4) -0.014(3) -0.007(3) 0.001(3)
C13 0.036(3) 0.047(3) 0.051(3) 0.003(3) -0.002(2) 0.000(3)
C14 0.048(3) 0.060(4) 0.062(3) -0.009(3) -0.003(3) -0.005(3)

loop_
_atom_type_symbol
_atom_type_description
_atom_type_scat_dispersion_real
_atom_type_scat_dispersion_imag
_atom_type_scat_source
C C 0.0033 0.0016 'International Tables Vol C Tables 4.2.6.8 and 6.1.1.4'
H H 0.0000 0.0000 'International Tables Vol C Tables 4.2.6.8 and 6.1.1.4'
N N 0.0061 0.0033 'International Tables Vol C Tables 4.2.6.8 and 6.1.1.4'
O O 0.0106 0.0060 'International Tables Vol C Tables 4.2.6.8 and 6.1.1.4'
S S 0.1246 0.1234 'International Tables Vol C Tables 4.2.6.8 and 6.1.1.4'
Br Br -0.2901 2.4595 'International Tables Vol C Tables 4.2.6.8 and 6.1.1.4'

loop_
_geom_angle_atom_site_label_1
_geom_angle_atom_site_label_2
_geom_angle_atom_site_label_3
_geom_angle_site_symmetry_1
_geom_angle
C13 S1 C14 . 104.3(2)
C1 O1 H1 . 104.8
C7 N1 C8 . 123.0(4)
O1 C1 C2 . 119.0(4)
O1 C1 C6 . 121.3(5)
C2 C1 C6 . 119.7(5)
C3 C2 C1 . 121.3(5)
C3 C2 H2 . 119.3
C1 C2 H2 . 119.3
C2 C3 C4 . 119.4(5)
C2 C3 H3 . 120.3
C4 C3 H3 . 120.3
C5 C4 C3 . 119.7(5)
C5 C4 Br1 . 120.4(4)
C3 C4 Br1 . 119.9(4)
C4 C5 C6 . 122.0(4)
C4 C5 H5 . 119.0
C6 C5 H5 . 119.0
C5 C6 C1 . 117.7(4)
C5 C6 C7 . 120.8(4)
C1 C6 C7 . 121.5(4)
N1 C7 C6 . 123.7(5)
N1 C7 H7 . 118.1
C6 C7 H7 . 118.1
C9 C8 C13 . 120.1(5)
C9 C8 N1 . 125.2(5)
C13 C8 N1 . 114.7(4)
C10 C9 C8 . 119.8(5)
C10 C9 H9 . 120.1
C8 C9 H9 . 120.1
C11 C10 C9 . 120.9(5)
C11 C10 H10 . 119.5
C9 C10 H10 . 119.5
C10 C11 C12 . 119.3(5)
C10 C11 H11 . 120.3
C12 C11 H11 . 120.3
C13 C12 C11 . 121.0(5)
C13 C12 H12 . 119.5
C11 C12 H12 . 119.5
C12 C13 C8 . 118.8(4)
C12 C13 S1 . 124.8(4)
C8 C13 S1 . 116.3(4)
C14 C14 S1 3_566 107.8(4)
C14 C14 H14A 3_566 110.2
S1 C14 H14A . 110.2
C14 C14 H14B 3_566 110.2
S1 C14 H14B . 110.2
H14A C14 H14B . 108.5

loop_
_geom_bond_atom_site_label_1
_geom_bond_atom_site_label_2
_geom_bond_site_symmetry_2
_geom_bond_distance
Br1 C4 . 1.894(5)
S1 C13 . 1.766(5)
S1 C14 . 1.793(5)
O1 C1 . 1.354(5)
O1 H1 . 0.9026
N1 C7 . 1.265(5)
N1 C8 . 1.416(5)
C1 C2 . 1.377(6)
C1 C6 . 1.413(6)
C2 C3 . 1.373(6)
C2 H2 . 0.9300
C3 C4 . 1.399(6)
C3 H3 . 0.9300
C4 C5 . 1.358(6)
C5 C6 . 1.396(6)
C5 H5 . 0.9300
C6 C7 . 1.444(6)
C7 H7 . 0.9300
C8 C9 . 1.379(6)
C8 C13 . 1.397(6)
C9 C10 . 1.376(6)
C9 H9 . 0.9300
C10 C11 . 1.369(7)
C10 H10 . 0.9300
C11 C12 . 1.383(6)
C11 H11 . 0.9300
C12 C13 . 1.379(6)
C12 H12 . 0.9300
C14 C14 3_566 1.508(8)
C14 H14A . 0.9700
C14 H14B . 0.9700

loop_
_geom_hbond_atom_site_label_D
_geom_hbond_atom_site_label_H
_geom_hbond_atom_site_label_A
_geom_hbond_distance_DH
_geom_hbond_distance_HA
_geom_hbond_distance_DA
_geom_hbond_angle_DHA
_geom_hbond_publ_flag
O1 H1 N1 0.90 1.81 2.641(5) 151 y
O1 H1 S1 0.90 2.74 3.436(4) 135 y
